data_2226190
loop_
_publ_author_name
'Yin, Yongbiao'

_publ_section_title
;
 2-Amino-2,3-dimethylbutanamide
;
_journal_coeditor_code JH2145
_journal_issue 6
_journal_name_full 'Acta Crystallographica Section E'
_journal_page_first o1258
_journal_paper_doi 10.1107/S1600536810015679
_journal_volume 66
_journal_year 2010
_chemical_formula_iupac 'C6 H14 N2 O'
_chemical_formula_moiety 'C6 H14 N2 O'
_chemical_formula_sum 'C6 H14 N2 O'
_chemical_formula_weight 130.19
_chemical_name_systematic
;
2-Amino-2,3-dimethylbutanamide
;
_space_group_IT_number 14
_symmetry_cell_setting monoclinic
_symmetry_space_group_name_Hall '-P 2ybc'
_symmetry_space_group_name_H-M 'P 1 21/c 1'
_atom_sites_solution_hydrogens geom
_atom_sites_solution_primary direct
_atom_sites_solution_secondary difmap
_audit_creation_method SHELXL-97
_cell_angle_alpha 90.00
_cell_angle_beta 94.682(6)
_cell_angle_gamma 90.00
_cell_formula_units_Z 4
_cell_length_a 12.1766(8)
_cell_length_b 6.1741(4)
_cell_length_c 10.2322(5)
_cell_measurement_reflns_used 3786
_cell_measurement_temperature 120(2)
_cell_measurement_theta_max 29.41
_cell_measurement_theta_min 3.36
_cell_volume 766.69(8)
_computing_cell_refinement 'SAINT (Bruker, 2005)'
_computing_data_collection 'APEX2 (Bruker, 2005)'
_computing_data_reduction 'SAINT (Bruker, 2005)'
_computing_molecular_graphics 'ORTEP-3 for Windows (Farrugia, 1997)'
_computing_publication_material 'WinGX (Farrugia, 1999)'
_computing_structure_refinement 'SHELXL97 (Sheldrick, 2008)'
_computing_structure_solution 'SHELXS97 (Sheldrick, 2008)'
_diffrn_ambient_temperature 120(2)
_diffrn_measured_fraction_theta_full 0.995
_diffrn_measured_fraction_theta_max 0.995
_diffrn_measurement_device_type 'Bruker SMART APEXII CCD area-detector'
_diffrn_measurement_method '\f and \w scans'
_diffrn_radiation_monochromator graphite
_diffrn_radiation_source 'fine-focus sealed tube'
_diffrn_radiation_type MoK\a
_diffrn_radiation_wavelength 0.71073
_diffrn_reflns_av_R_equivalents 0.0244
_diffrn_reflns_av_sigmaI/netI 0.0372
_diffrn_reflns_limit_h_max 15
_diffrn_reflns_limit_h_min -15
_diffrn_reflns_limit_k_max 6
_diffrn_reflns_limit_k_min -7
_diffrn_reflns_limit_l_max 12
_diffrn_reflns_limit_l_min -8
_diffrn_reflns_number 3390
_diffrn_reflns_theta_full 26.00
_diffrn_reflns_theta_max 26.00
_diffrn_reflns_theta_min 3.36
_exptl_absorpt_coefficient_mu 0.078
_exptl_absorpt_correction_T_max 0.993
_exptl_absorpt_correction_T_min 0.991
_exptl_absorpt_correction_type multi-scan
_exptl_absorpt_process_details '(SADABS; Bruker, 2005)'
_exptl_crystal_colour colourless
_exptl_crystal_density_diffrn 1.128
_exptl_crystal_density_method 'not measured'
_exptl_crystal_description prism
_exptl_crystal_F_000 288.0
_exptl_crystal_size_max 0.14
_exptl_crystal_size_mid 0.11
_exptl_crystal_size_min 0.10
_refine_diff_density_max 0.237
_refine_diff_density_min -0.165
_refine_ls_extinction_method none
_refine_ls_goodness_of_fit_ref 0.948
_refine_ls_hydrogen_treatment constr
_refine_ls_matrix_type full
_refine_ls_number_parameters 86
_refine_ls_number_reflns 1503
_refine_ls_number_restraints 0
_refine_ls_restrained_S_all 0.948
_refine_ls_R_factor_all 0.0805
_refine_ls_R_factor_gt 0.0494
_refine_ls_shift/su_max 0.001
_refine_ls_shift/su_mean 0.000
_refine_ls_structure_factor_coef Fsqd
_refine_ls_weighting_details 'calc w=1/[\s^2^(Fo^2^)+(0.0943P)^2^+0.0000P] where P=(Fo^2^+2Fc^2^)/3'
_refine_ls_weighting_scheme calc
_refine_ls_wR_factor_gt 0.1401
_refine_ls_wR_factor_ref 0.1521
_reflns_number_gt 922
_reflns_number_total 1503
_reflns_threshold_expression I>2sigma(I)
_cod_data_source_file jh2145.cif
_cod_data_source_block I
_cod_depositor_comments
;
The following automatic conversions were performed:
'_symmetry_cell_setting' value 'Monoclinic' changed to 'monoclinic'
according to '/home/saulius/struct/CIF-dictionaries/cif_core.dic'
dictionary named 'cif_core.dic' version 2.4.1 from 2010-06-29.

Automatic conversion script
Id: cif_fix_enum 1527 2010-12-29 10:47:43Z saulius 
;
_cod_original_sg_symbol_H-M 'P 21/c'
_cod_database_code 2226190
_cod_database_fobs_code 2226190

loop_
_symmetry_equiv_pos_as_xyz
'x, y, z'
'-x, y+1/2, -z+1/2'
'-x, -y, -z'
'x, -y-1/2, z-1/2'

loop_
_atom_site_type_symbol
_atom_site_label
_atom_site_fract_x
_atom_site_fract_y
_atom_site_fract_z
_atom_site_U_iso_or_equiv
_atom_site_adp_type
_atom_site_calc_flag
_atom_site_refinement_flags
_atom_site_occupancy
_atom_site_disorder_assembly
_atom_site_disorder_group
N N1 0.57193(13) 0.1711(3) 0.13703(14) 0.0498(5) Uani d . 1 . .
H H1A 0.5245 0.0685 0.1239 0.060 Uiso calc R 1 . .
H H1B 0.5902 0.2155 0.2155 0.060 Uiso calc R 1 . .
O O1 0.59128(12) 0.1981(2) -0.07665(11) 0.0601(5) Uani d . 1 . .
C C1 0.61676(14) 0.2604(3) 0.03676(16) 0.0387(5) Uani d . 1 . .
C C2 0.70199(14) 0.4409(3) 0.06667(15) 0.0411(5) Uani d . 1 . .
C C3 0.81019(15) 0.3346(3) 0.12505(19) 0.0550(6) Uani d . 1 . .
H H3 0.7932 0.2593 0.2053 0.066 Uiso calc R 1 . .
C C4 0.89925(19) 0.5008(4) 0.1643(3) 0.0846(8) Uani d . 1 . .
H H4A 0.9636 0.4281 0.2029 0.127 Uiso calc R 1 . .
H H4B 0.8726 0.6000 0.2267 0.127 Uiso calc R 1 . .
H H4C 0.9176 0.5791 0.0880 0.127 Uiso calc R 1 . .
C C5 0.8548(2) 0.1667(4) 0.0355(3) 0.0873(9) Uani d . 1 . .
H H5A 0.8749 0.2356 -0.0432 0.131 Uiso calc R 1 . .
H H5B 0.7993 0.0593 0.0136 0.131 Uiso calc R 1 . .
H H5C 0.9185 0.0988 0.0793 0.131 Uiso calc R 1 . .
C C6 0.71901(18) 0.5628(3) -0.05696(19) 0.0570(6) Uani d . 1 . .
H H6A 0.6504 0.6252 -0.0912 0.086 Uiso calc R 1 . .
H H6B 0.7454 0.4653 -0.1205 0.086 Uiso calc R 1 . .
H H6C 0.7721 0.6757 -0.0382 0.086 Uiso calc R 1 . .
N N2 0.66166(17) 0.5932(3) 0.16527(19) 0.0751(6) Uani d . 1 . .
H H2B 0.6624 0.5270 0.2426 0.113 Uiso d R 1 . .
H H2C 0.5931 0.6334 0.1394 0.113 Uiso d R 1 . .

loop_
_atom_site_aniso_label
_atom_site_aniso_U_11
_atom_site_aniso_U_22
_atom_site_aniso_U_33
_atom_site_aniso_U_12
_atom_site_aniso_U_13
_atom_site_aniso_U_23
N1 0.0592(10) 0.0583(9) 0.0318(8) -0.0172(8) 0.0032(7) 0.0000(7)
O1 0.0751(10) 0.0746(9) 0.0299(7) -0.0280(7) 0.0000(6) -0.0034(6)
C1 0.0427(9) 0.0431(9) 0.0297(9) -0.0011(7) -0.0004(7) 0.0004(7)
C2 0.0506(10) 0.0412(9) 0.0314(9) -0.0036(8) 0.0022(8) -0.0013(7)
C3 0.0506(12) 0.0607(12) 0.0521(12) -0.0076(9) -0.0044(10) 0.0087(10)
C4 0.0588(13) 0.0998(18) 0.0922(18) -0.0196(13) -0.0122(13) -0.0087(15)
C5 0.0627(14) 0.0735(15) 0.124(2) 0.0132(12) -0.0037(15) -0.0172(15)
C6 0.0761(13) 0.0509(11) 0.0432(11) -0.0189(10) -0.0011(10) 0.0130(9)
N2 0.0845(14) 0.0712(12) 0.0707(12) 0.0004(10) 0.0127(11) -0.0231(10)

loop_
_atom_type_symbol
_atom_type_description
_atom_type_scat_dispersion_real
_atom_type_scat_dispersion_imag
_atom_type_scat_source
C C 0.0033 0.0016 'International Tables Vol C Tables 4.2.6.8 and 6.1.1.4'
H H 0.0000 0.0000 'International Tables Vol C Tables 4.2.6.8 and 6.1.1.4'
N N 0.0061 0.0033 'International Tables Vol C Tables 4.2.6.8 and 6.1.1.4'
O O 0.0106 0.0060 'International Tables Vol C Tables 4.2.6.8 and 6.1.1.4'

loop_
_geom_angle_atom_site_label_1
_geom_angle_atom_site_label_2
_geom_angle_atom_site_label_3
_geom_angle_site_symmetry_1
_geom_angle_site_symmetry_3
_geom_angle
_geom_angle_publ_flag
C1 N1 H1A . . 120.0 ?
C1 N1 H1B . . 120.0 ?
H1A N1 H1B . . 120.0 ?
O1 C1 N1 . . 120.70(16) ?
O1 C1 C2 . . 121.70(15) ?
N1 C1 C2 . . 117.59(13) ?
N2 C2 C6 . . 109.24(16) ?
N2 C2 C1 . . 109.75(15) ?
C6 C2 C1 . . 109.47(13) ?
N2 C2 C3 . . 108.86(13) ?
C6 C2 C3 . . 111.48(16) ?
C1 C2 C3 . . 108.02(14) ?
C5 C3 C4 . . 109.74(19) ?
C5 C3 C2 . . 113.15(15) ?
C4 C3 C2 . . 112.42(17) ?
C5 C3 H3 . . 107.1 ?
C4 C3 H3 . . 107.1 ?
C2 C3 H3 . . 107.1 ?
C3 C4 H4A . . 109.5 ?
C3 C4 H4B . . 109.5 ?
H4A C4 H4B . . 109.5 ?
C3 C4 H4C . . 109.5 ?
H4A C4 H4C . . 109.5 ?
H4B C4 H4C . . 109.5 ?
C3 C5 H5A . . 109.5 ?
C3 C5 H5B . . 109.5 ?
H5A C5 H5B . . 109.5 ?
C3 C5 H5C . . 109.5 ?
H5A C5 H5C . . 109.5 ?
H5B C5 H5C . . 109.5 ?
C2 C6 H6A . . 109.5 ?
C2 C6 H6B . . 109.5 ?
H6A C6 H6B . . 109.5 ?
C2 C6 H6C . . 109.5 ?
H6A C6 H6C . . 109.5 ?
H6B C6 H6C . . 109.5 ?
C2 N2 H2B . . 109.4 ?
C2 N2 H2C . . 109.1 ?
H2B N2 H2C . . 109.5 ?

loop_
_geom_bond_atom_site_label_1
_geom_bond_atom_site_label_2
_geom_bond_site_symmetry_2
_geom_bond_distance
_geom_bond_publ_flag
N1 C1 . 1.321(2) ?
N1 H1A . 0.8600 ?
N1 H1B . 0.8600 ?
O1 C1 . 1.2377(18) ?
C1 C2 . 1.536(2) ?
C2 N2 . 1.492(2) ?
C2 C6 . 1.501(2) ?
C2 C3 . 1.548(2) ?
C3 C5 . 1.513(3) ?
C3 C4 . 1.523(3) ?
C3 H3 . 0.9800 ?
C4 H4A . 0.9600 ?
C4 H4B . 0.9600 ?
C4 H4C . 0.9600 ?
C5 H5A . 0.9600 ?
C5 H5B . 0.9600 ?
C5 H5C . 0.9600 ?
C6 H6A . 0.9600 ?
C6 H6B . 0.9600 ?
C6 H6C . 0.9600 ?
N2 H2B . 0.8900 ?
N2 H2C . 0.8900 ?

loop_
_geom_hbond_atom_site_label_D
_geom_hbond_atom_site_label_H
_geom_hbond_atom_site_label_A
_geom_hbond_site_symmetry_A
_geom_hbond_distance_DH
_geom_hbond_distance_HA
_geom_hbond_distance_DA
_geom_hbond_angle_DHA
N2 H2B O1 4_566 0.89 2.52 3.364(2) 157.8
N1 H1B O1 4_566 0.86 2.19 3.0295(19) 164.6
N1 H1A O1 3_655 0.86 2.20 3.054(2) 175.8
N2 H2C O1 3_665 0.89 2.51 3.393(3) 171.5

loop_
_geom_torsion_atom_site_label_1
_geom_torsion_atom_site_label_2
_geom_torsion_atom_site_label_3
_geom_torsion_atom_site_label_4
_geom_torsion_site_symmetry_1
_geom_torsion_site_symmetry_2
_geom_torsion_site_symmetry_3
_geom_torsion_site_symmetry_4
_geom_torsion
_geom_torsion_publ_flag
O1 C1 C2 N2 . . . . 136.55(18) ?
N1 C1 C2 N2 . . . . -44.2(2) ?
O1 C1 C2 C6 . . . . 16.7(2) ?
N1 C1 C2 C6 . . . . -164.08(17) ?
O1 C1 C2 C3 . . . . -104.90(19) ?
N1 C1 C2 C3 . . . . 74.3(2) ?
N2 C2 C3 C5 . . . . 176.71(19) ?
C6 C2 C3 C5 . . . . -62.7(2) ?
C1 C2 C3 C5 . . . . 57.6(2) ?
N2 C2 C3 C4 . . . . -58.3(2) ?
C6 C2 C3 C4 . . . . 62.3(2) ?
C1 C2 C3 C4 . . . . -177.40(17) ?

loop_
_cod_related_entry_id
_cod_related_entry_database
_cod_related_entry_code
1 ChemSpider 7969540
